data_2004431
loop_
_publ_author_name
'Thomson, M. A.'
'Kar, M.'
'Anderson, O. P.'
'Lenz, T. G.'
'Vaughan, J. D.'

_publ_section_title
;
 2-Phenylmaleic Anhydride
;
_journal_issue 1
_journal_name_full 'Acta Crystallographica Section C'
_journal_page_first 168
_journal_page_last 169
_journal_paper_doi 10.1107/S0108270195009620
_journal_volume 52
_journal_year 1996
_chemical_formula_moiety 'C10 H6 O3'
_chemical_formula_sum 'C10 H6 O3'
_chemical_formula_weight 174.16
_space_group_IT_number 2
_symmetry_cell_setting triclinic
_symmetry_space_group_name_Hall '-P 1'
_symmetry_space_group_name_H-M 'P -1'
_atom_type_scat_source IntTabIV
_cell_angle_alpha 107.48(3)
_cell_angle_beta 102.07(3)
_cell_angle_gamma 102.23(3)
_cell_formula_units_Z 2
_cell_length_a 6.547(2)
_cell_length_b 7.057(3)
_cell_length_c 9.687(4)
_cell_measurement_reflns_used 25
_cell_measurement_temperature 155
_cell_measurement_theta_max 19.96
_cell_measurement_theta_min 10.18
_cell_volume 398.9(3)
_diffrn_measurement_device 'Siemens R3m'
_diffrn_measurement_method \q/2\q
_diffrn_radiation_type MoK\a
_diffrn_radiation_wavelength 0.71073
_diffrn_reflns_av_R_equivalents 0.0116
_diffrn_reflns_limit_h_max 8
_diffrn_reflns_limit_h_min -8
_diffrn_reflns_limit_k_max 9
_diffrn_reflns_limit_k_min -9
_diffrn_reflns_limit_l_max 0
_diffrn_reflns_limit_l_min -12
_diffrn_reflns_number 1547
_diffrn_reflns_theta_max 25
_diffrn_standards_decay_% none
_diffrn_standards_interval_count 97
_diffrn_standards_number 3
_exptl_absorpt_coefficient_mu 0.101
_exptl_absorpt_correction_type none
_exptl_crystal_colour colorless
_exptl_crystal_density_diffrn 1.45
_exptl_crystal_description prism
_exptl_crystal_size_max 0.54
_exptl_crystal_size_mid 0.45
_exptl_crystal_size_min 0.34
_refine_diff_density_max 0.28
_refine_diff_density_min -0.36
_refine_ls_extinction_method none
_refine_ls_goodness_of_fit_obs 1.207
_refine_ls_hydrogen_treatment 'H atoms: see text'
_refine_ls_number_parameters 148
_refine_ls_number_reflns 1320
_refine_ls_R_factor_obs 0.049
_refine_ls_shift/esd_max 0.006
_refine_ls_structure_factor_coef F
_refine_ls_weighting_details 'w = 1/[\s^2^(F) + 0.00341F^2^]'
_refine_ls_weighting_scheme calc
_refine_ls_wR_factor_obs 0.074
_reflns_number_observed 1320
_reflns_number_total 1408
_reflns_observed_criterion F>2.5\s(F)
_cod_data_source_file pt1002.cif
_cod_data_source_block pt1002a
_cod_depositor_comments
;
The following automatic conversions were performed:

'_refine_ls_weighting_scheme' value 'w = 1/[\s^2^(F) + 0.00341F^2^]'
was changed to 'calc'. New tag '_refine_ls_weighting_details' was
created. The value of the new tag was set to 'w = 1/[\s^2^(F) +
0.00341F^2^]'.

Automatic conversion script
Id: cif_fix_values 3143 2015-03-26 13:38:13Z robertas 
;
_cod_original_cell_volume 399.0(2)
_cod_database_code 2004431

loop_
_symmetry_equiv_pos_as_xyz
x,y,z
-x,-y,-z

loop_
_atom_site_aniso_label
_atom_site_aniso_U_11
_atom_site_aniso_U_22
_atom_site_aniso_U_33
_atom_site_aniso_U_12
_atom_site_aniso_U_13
_atom_site_aniso_U_23
C(1) .0240(10) .0260(10) .0280(10) .0020(10) .0040(10) .0080(10)
C(2) .0280(10) .0290(10) .0330(10) .0000(10) -.0010(10) .0080(10)
C(3) .0420(10) .0260(10) .0270(10) .0050(10) .0000(10) .0040(10)
C(4) .0440(10) .0340(10) .0240(10) .0140(10) .0110(10) .0060(10)
C(5) .0260(10) .0300(10) .0270(10) .0080(10) .0070(10) .0090(10)
C(6) .0220(10) .0200(10) .0250(10) .0030(10) .0050(10) .0090(10)
C(7) .0190(10) .0230(10) .0230(10) .0020(10) .0050(10) .0100(10)
C(8) .0190(10) .0270(10) .0250(10) .0020(10) .0030(10) .0080(10)
O(1) .0220(10) .0360(10) .0240(10) .0000(10) .0010(10) .0060(10)
C(10) .0290(10) .0280(10) .0230(10) .0020(10) .0060(10) .0090(10)
C(11) .0200(10) .0290(10) .0250(10) .0020(10) .0070(10) .0090(10)
O(2) .0450(10) .0420(10) .0220(10) .0040(10) .0100(10) .0040(10)
O(3) .0200(10) .0480(10) .0360(10) .0060(10) .0090(10) .0090(10)

loop_
_atom_site_label
_atom_site_fract_x
_atom_site_fract_y
_atom_site_fract_z
_atom_site_U_iso_or_equiv
C(1) -.2100(2) .1843(2) -.0410(2) .028(1)
C(2) -.3208(3) .0537(2) -.1893(2) .034(1)
C(3) -.2056(3) -.0012(2) -.2922(2) .035(1)
C(4) .0200(3) .0757(2) -.2469(2) .035(1)
C(5) .1319(2) .2062(2) -.0984(2) .028(1)
C(6) .0182(2) .2615(2) .0063(1) .023(1)
C(7) .1300(2) .3998(2) .1638(2) .022(1)
C(8) .3737(2) .4799(2) .2322(2) .025(1)
O(1) .4192(2) .6050(2) .3817(1) .030(1)
C(9) .2219(2) .6106(2) .4126(2) .028(1)
C(10) .0451(2) .4801(2) .2737(1) .025(1)
O(2) .2190(2) .7101(2) .5353(1) .040(1)
O(3) .5174(2) .4506(2) .1795(1) .037(1)
H(1) -.2907 .2220 .0298 .033
H(2) -.4774 .0014 -.2206 .040
H(3) -.2821 -.0923 -.3947 .042
H(4) .0997 .0387 -.3185 .041
H(5) .2885 .2584 -.0680 .034
H(10) -.1082 .4561 .2634 .030

loop_
_geom_angle_atom_site_label_1
_geom_angle_atom_site_label_2
_geom_angle_atom_site_label_3
_geom_angle
_geom_angle_publ_flag
C(2) C(1) C(6) 120.60(10) yes
C(2) C(3) C(4) 119.80(10) yes
C(4) C(5) C(6) 120.30(10) yes
C(1) C(6) C(7) 119.20(10) yes
C(6) C(7) C(8) 124.60(10) yes
C(8) C(7) C(10) 106.20(10) yes
C(7) C(8) O(3) 131.10(10) yes
C(8) O(1) C(9) 108.20(10) yes
O(1) C(9) O(2) 120.60(10) yes
C(7) C(10) C(9) 109.60(10) yes
C(1) C(2) C(3) 120.10(10) yes
C(3) C(4) C(5) 120.40(10) yes
C(1) C(6) C(5) 118.80(10) yes
C(5) C(6) C(7) 122.00(10) yes
C(6) C(7) C(10) 129.30(10) yes
C(7) C(8) O(1) 108.40(10) yes
O(1) C(8) O(3) 120.50(10) yes
O(1) C(9) C(10) 107.70(10) yes
C(10) C(9) O(2) 131.60(10) yes

loop_
_geom_bond_atom_site_label_1
_geom_bond_atom_site_label_2
_geom_bond_distance
_geom_bond_publ_flag
C(1) C(2) 1.387(2) yes
C(1) C(6) 1.399(2) yes
C(2) C(3) 1.385(2) yes
C(3) C(4) 1.384(2) yes
C(4) C(5) 1.390(2) yes
C(5) C(6) 1.392(2) yes
C(6) C(7) 1.466(2) yes
C(7) C(8) 1.502(2) yes
C(7) C(10) 1.335(2) yes
C(8) O(1) 1.380(2) yes
C(8) O(3) 1.186(2) yes
O(1) C(9) 1.392(2) yes
C(9) C(10) 1.467(2) yes
C(9) O(2) 1.192(2) yes
